data_4031870
loop_
_publ_author_name
'Devi, Rajkumari Vijilata'
'Garande, Ashok M.'
'Maity, Dilip K.'
'Bhate, Prakash M.'

_publ_section_title
;
 A Serendipitous Synthesis of
 11a-Hydroxy-11,11a-dihydrobenzo[e]indeno[2,1-b][1,4]diazepine-10,12-dione
 Derivatives by Condensation of 2-Aminobenzamides with Ninhydrin in Water.
;
_journal_issue 4
_journal_name_full 'The Journal of organic chemistry'
_journal_page_first 1689
_journal_page_last 1695
_journal_paper_doi 10.1021/acs.joc.5b02327
_journal_volume 81
_journal_year 2016
_chemical_formula_sum 'C30.67 H21.33 N2.67 O5.33'
_chemical_formula_weight 512.50
_chemical_name_systematic
; 
 ? 
;
_space_group_IT_number 19
_symmetry_cell_setting orthorhombic
_symmetry_space_group_name_Hall 'P 2ac 2ab'
_symmetry_space_group_name_H-M 'P 21 21 21'
_atom_sites_solution_hydrogens geom
_atom_sites_solution_primary direct
_atom_sites_solution_secondary difmap
_audit_creation_method SHELXL-97
_cell_angle_alpha 90.00
_cell_angle_beta 90.00
_cell_angle_gamma 90.00
_cell_formula_units_Z 3
_cell_length_a 8.2207(6)
_cell_length_b 13.3837(10)
_cell_length_c 17.1443(13)
_cell_measurement_reflns_used 7893
_cell_measurement_temperature 150(2)
_cell_measurement_theta_max 28.10
_cell_measurement_theta_min 2.38
_cell_volume 1886.3(2)
_computing_cell_refinement 'BRUKER SMART'
_computing_data_collection 'BRUKER SMART'
_computing_data_reduction 'BRUKER SAINT'
_computing_molecular_graphics ORTEP
_computing_structure_refinement 'SHELXL-97 (Sheldrick, 1997)'
_computing_structure_solution 'SHELXS-97 (Sheldrick, 1990)'
_diffrn_ambient_temperature 150(2)
_diffrn_measured_fraction_theta_full 1.000
_diffrn_measured_fraction_theta_max 1.000
_diffrn_measurement_device_type 'BRUKER SAMRT APEX CCD DIFFRACTOMETER'
_diffrn_measurement_method 'OMEGA-PHI SCAN'
_diffrn_radiation_monochromator graphite
_diffrn_radiation_source 'fine-focus sealed tube'
_diffrn_radiation_type MoK\a
_diffrn_radiation_wavelength 0.71073
_diffrn_reflns_av_R_equivalents 0.0190
_diffrn_reflns_av_sigmaI/netI 0.0209
_diffrn_reflns_limit_h_max 10
_diffrn_reflns_limit_h_min -10
_diffrn_reflns_limit_k_max 16
_diffrn_reflns_limit_k_min -16
_diffrn_reflns_limit_l_max 11
_diffrn_reflns_limit_l_min -21
_diffrn_reflns_number 10176
_diffrn_reflns_theta_full 26.00
_diffrn_reflns_theta_max 26.00
_diffrn_reflns_theta_min 1.93
_exptl_absorpt_coefficient_mu 0.094
_exptl_absorpt_correction_T_max 0.9741
_exptl_absorpt_correction_T_min 0.9562
_exptl_absorpt_correction_type multi-scan
_exptl_absorpt_process_details 'BRUKER SADABS'
_exptl_crystal_colour YELLOW
_exptl_crystal_density_diffrn 1.354
_exptl_crystal_density_method 'not measured'
_exptl_crystal_description BLOCKS
_exptl_crystal_F_000 800
_exptl_crystal_size_max 0.48
_exptl_crystal_size_mid 0.30
_exptl_crystal_size_min 0.28
_refine_diff_density_max 0.201
_refine_diff_density_min -0.170
_refine_diff_density_rms 0.046
_refine_ls_abs_structure_details 'Flack H D (1983), Acta Cryst. A39, 876-881'
_refine_ls_abs_structure_Flack -0.2(8)
_refine_ls_extinction_method none
_refine_ls_goodness_of_fit_ref 1.045
_refine_ls_hydrogen_treatment mixed
_refine_ls_matrix_type full
_refine_ls_number_parameters 267
_refine_ls_number_reflns 3717
_refine_ls_number_restraints 0
_refine_ls_restrained_S_all 1.045
_refine_ls_R_factor_all 0.0318
_refine_ls_R_factor_gt 0.0312
_refine_ls_shift/su_max 0.001
_refine_ls_shift/su_mean 0.000
_refine_ls_structure_factor_coef Fsqd
_refine_ls_weighting_details 'calc w=1/[\s^2^(Fo^2^)+(0.0489P)^2^+0.3433P] where P=(Fo^2^+2Fc^2^)/3'
_refine_ls_weighting_scheme calc
_refine_ls_wR_factor_gt 0.0816
_refine_ls_wR_factor_ref 0.0821
_reflns_number_gt 3644
_reflns_number_total 3717
_reflns_threshold_expression >2sigma(I)
_cod_data_source_file jo5b02327_si_002.cif
_cod_data_source_block 16sqm
_cod_depositor_comments
;
The following automatic conversions were performed:

'_symmetry_cell_setting' value 'ORTHORHOMBIC' changed to
'orthorhombic' according to
/usr/data/users/saulius/crontab/automatic-downloads/current/ACS/lib/dictionaries/cif_core.dic
dictionary named 'cif_core.dic' version 2.4.2 from 2011-04-26.

'_exptl_absorpt_correction_type' value 'MULTI-SCAN' changed to
'multi-scan' according to
/usr/data/users/saulius/crontab/automatic-downloads/current/ACS/lib/dictionaries/cif_core.dic
dictionary named 'cif_core.dic' version 2.4.2 from 2011-04-26.

Automatic conversion script
Id: cif_fix_values 4268 2015-11-12 08:31:59Z antanas 
;
_cod_original_sg_symbol_H-M P212121
_cod_database_code 4031870

loop_
_symmetry_equiv_pos_as_xyz
'x, y, z'
'-x+1/2, -y, z+1/2'
'-x, y+1/2, -z+1/2'
'x+1/2, -y+1/2, -z'

loop_
_atom_site_label
_atom_site_type_symbol
_atom_site_fract_x
_atom_site_fract_y
_atom_site_fract_z
_atom_site_U_iso_or_equiv
_atom_site_adp_type
_atom_site_occupancy
_atom_site_symmetry_multiplicity
_atom_site_calc_flag
_atom_site_refinement_flags
O4 O 0.40650(12) 0.51921(8) 0.23389(6) 0.0309(2) Uani 1 1 d .
O2 O 0.01522(13) 0.30364(8) 0.10162(6) 0.0285(2) Uani 1 1 d .
C17 C 0.17417(17) 0.51840(10) 0.15584(8) 0.0229(3) Uani 1 1 d .
O3 O 0.02741(13) 0.62388(7) 0.27148(6) 0.0290(2) Uani 1 1 d .
N1 N -0.04229(15) 0.32744(9) 0.26872(7) 0.0241(3) Uani 1 1 d .
N2 N 0.08869(14) 0.47272(9) 0.21995(6) 0.0211(2) Uani 1 1 d .
C9 C 0.10135(16) 0.36346(10) 0.23065(8) 0.0217(3) Uani 1 1 d .
O1 O 0.28407(14) 0.33921(9) 0.34267(6) 0.0371(3) Uani 1 1 d .
C16 C -0.09484(16) 0.37807(10) 0.33438(8) 0.0211(3) Uani 1 1 d .
C10 C 0.02313(16) 0.53239(10) 0.27675(8) 0.0212(3) Uani 1 1 d .
C8 C 0.12261(18) 0.31362(10) 0.14863(7) 0.0223(3) Uani 1 1 d .
C11 C -0.06132(15) 0.48050(10) 0.34073(8) 0.0211(3) Uani 1 1 d .
C6 C 0.37470(18) 0.24062(11) 0.07833(8) 0.0283(3) Uani 1 1 d .
H6 H 0.3219 0.2324 0.0308 0.034 Uiso 1 1 calc R
C7 C 0.29401(17) 0.28109(10) 0.14250(8) 0.0232(3) Uani 1 1 d .
C21 C 0.42214(19) 0.58094(12) 0.09977(10) 0.0325(3) Uani 1 1 d .
H21 H 0.5320 0.5965 0.1040 0.039 Uiso 1 1 calc R
C2 C 0.37513(18) 0.29302(10) 0.21382(8) 0.0238(3) Uani 1 1 d .
C22 C 0.33975(18) 0.54063(10) 0.16308(8) 0.0252(3) Uani 1 1 d .
C15 C -0.18897(18) 0.33138(11) 0.39154(8) 0.0259(3) Uani 1 1 d .
H15 H -0.2120 0.2635 0.3879 0.031 Uiso 1 1 calc R
C20 C 0.3405(2) 0.59803(12) 0.03003(10) 0.0355(4) Uani 1 1 d .
H20 H 0.3967 0.6242 -0.0124 0.043 Uiso 1 1 calc R
C1 C 0.26264(17) 0.33424(10) 0.27335(8) 0.0242(3) Uani 1 1 d .
C12 C -0.11977(17) 0.53439(10) 0.40478(8) 0.0242(3) Uani 1 1 d .
H12 H -0.0955 0.6020 0.4095 0.029 Uiso 1 1 calc R
C14 C -0.24788(17) 0.38662(11) 0.45379(8) 0.0289(3) Uani 1 1 d .
H14 H -0.3117 0.3555 0.4914 0.035 Uiso 1 1 calc R
C3 C 0.53658(19) 0.26588(11) 0.22253(9) 0.0291(3) Uani 1 1 d .
H3 H 0.5899 0.2744 0.2699 0.035 Uiso 1 1 calc R
C13 C -0.21307(18) 0.48808(11) 0.46095(8) 0.0293(3) Uani 1 1 d .
H13 H -0.2524 0.5242 0.5033 0.035 Uiso 1 1 calc R
C5 C 0.53552(19) 0.21309(12) 0.08749(9) 0.0328(3) Uani 1 1 d .
H5 H 0.5912 0.1855 0.0455 0.039 Uiso 1 1 calc R
C18 C 0.09372(19) 0.53707(11) 0.08647(8) 0.0281(3) Uani 1 1 d .
H18 H -0.0168 0.5231 0.0823 0.034 Uiso 1 1 calc R
C19 C 0.1767(2) 0.57658(12) 0.02298(9) 0.0335(3) Uani 1 1 d .
H19 H 0.1226 0.5884 -0.0238 0.040 Uiso 1 1 calc R
C23 C 0.58012(19) 0.52109(14) 0.24072(12) 0.0428(4) Uani 1 1 d .
H23A H 0.6269 0.4766 0.2029 0.064 Uiso 1 1 calc R
H23B H 0.6110 0.5002 0.2922 0.064 Uiso 1 1 calc R
H23C H 0.6188 0.5877 0.2316 0.064 Uiso 1 1 calc R
C4 C 0.61661(19) 0.22574(12) 0.15869(9) 0.0327(3) Uani 1 1 d .
H4 H 0.7252 0.2070 0.1631 0.039 Uiso 1 1 calc R
H1C H -0.052(2) 0.2602(14) 0.2683(10) 0.028(4) Uiso 1 1 d .

loop_
_atom_site_aniso_label
_atom_site_aniso_U_11
_atom_site_aniso_U_22
_atom_site_aniso_U_33
_atom_site_aniso_U_23
_atom_site_aniso_U_13
_atom_site_aniso_U_12
O4 0.0233(5) 0.0327(5) 0.0367(6) -0.0002(5) -0.0075(4) -0.0017(4)
O2 0.0286(5) 0.0333(5) 0.0235(5) -0.0037(4) -0.0048(4) 0.0002(4)
C17 0.0247(7) 0.0201(6) 0.0240(7) -0.0012(5) 0.0032(6) 0.0011(5)
O3 0.0376(6) 0.0193(5) 0.0303(5) 0.0010(4) 0.0054(5) 0.0001(4)
N1 0.0296(6) 0.0189(6) 0.0239(6) -0.0021(5) 0.0012(5) -0.0035(5)
N2 0.0231(5) 0.0201(5) 0.0203(5) 0.0001(4) 0.0003(4) -0.0005(5)
C9 0.0249(6) 0.0201(6) 0.0200(6) -0.0008(5) -0.0016(5) 0.0009(5)
O1 0.0422(6) 0.0482(7) 0.0210(5) -0.0049(5) -0.0069(5) 0.0112(5)
C16 0.0190(6) 0.0242(7) 0.0200(6) 0.0017(5) -0.0043(5) 0.0011(5)
C10 0.0193(6) 0.0215(6) 0.0227(6) 0.0005(5) -0.0024(5) 0.0007(5)
C8 0.0282(7) 0.0191(6) 0.0198(6) 0.0005(5) -0.0007(6) -0.0012(5)
C11 0.0183(6) 0.0236(7) 0.0213(6) 0.0014(5) -0.0015(5) 0.0018(5)
C6 0.0286(7) 0.0324(8) 0.0240(7) -0.0023(6) 0.0015(6) -0.0023(6)
C7 0.0268(7) 0.0206(6) 0.0222(6) 0.0009(5) -0.0013(5) -0.0024(5)
C21 0.0239(7) 0.0306(8) 0.0431(9) -0.0017(7) 0.0082(6) 0.0008(6)
C2 0.0274(7) 0.0201(6) 0.0237(6) 0.0003(5) -0.0024(6) 0.0000(5)
C22 0.0251(7) 0.0203(6) 0.0301(7) -0.0036(5) 0.0001(6) 0.0010(5)
C15 0.0259(7) 0.0249(7) 0.0270(7) 0.0032(5) -0.0029(6) -0.0034(6)
C20 0.0401(9) 0.0336(8) 0.0328(8) 0.0031(6) 0.0160(7) 0.0035(7)
C1 0.0290(7) 0.0210(6) 0.0227(7) -0.0018(5) -0.0032(6) 0.0019(5)
C12 0.0251(7) 0.0217(6) 0.0256(7) -0.0008(5) -0.0006(6) 0.0044(6)
C14 0.0243(7) 0.0368(8) 0.0257(7) 0.0058(6) 0.0030(6) -0.0012(6)
C3 0.0299(7) 0.0269(7) 0.0304(7) -0.0006(6) -0.0057(6) 0.0006(6)
C13 0.0299(7) 0.0330(8) 0.0251(7) -0.0016(6) 0.0048(6) 0.0045(6)
C5 0.0308(8) 0.0368(8) 0.0308(8) -0.0035(7) 0.0078(6) 0.0014(7)
C18 0.0276(7) 0.0316(7) 0.0251(7) 0.0012(6) -0.0011(6) -0.0009(6)
C19 0.0413(9) 0.0356(8) 0.0235(7) 0.0026(6) 0.0023(6) 0.0038(7)
C23 0.0252(8) 0.0386(9) 0.0646(12) -0.0041(9) -0.0122(8) 0.0006(7)
C4 0.0233(7) 0.0363(8) 0.0385(8) 0.0002(7) 0.0013(6) 0.0020(7)

loop_
_atom_type_symbol
_atom_type_description
_atom_type_scat_dispersion_real
_atom_type_scat_dispersion_imag
_atom_type_scat_source
C C 0.0033 0.0016 'International Tables Vol C Tables 4.2.6.8 and 6.1.1.4'
H H 0.0000 0.0000 'International Tables Vol C Tables 4.2.6.8 and 6.1.1.4'
N N 0.0061 0.0033 'International Tables Vol C Tables 4.2.6.8 and 6.1.1.4'
O O 0.0106 0.0060 'International Tables Vol C Tables 4.2.6.8 and 6.1.1.4'

loop_
_geom_angle_atom_site_label_1
_geom_angle_atom_site_label_2
_geom_angle_atom_site_label_3
_geom_angle
C22 O4 C23 118.06(13)
C18 C17 C22 120.21(13)
C18 C17 N2 119.95(12)
C22 C17 N2 119.81(13)
C16 N1 C9 117.60(11)
C16 N1 H1C 117.9(11)
C9 N1 H1C 113.8(11)
C10 N2 C17 119.14(11)
C10 N2 C9 121.09(11)
C17 N2 C9 118.71(11)
N1 C9 N2 109.36(11)
N1 C9 C1 113.65(11)
N2 C9 C1 111.43(11)
N1 C9 C8 110.96(11)
N2 C9 C8 108.54(10)
C1 C9 C8 102.66(11)
N1 C16 C15 121.67(12)
N1 C16 C11 118.74(12)
C15 C16 C11 119.46(12)
O3 C10 N2 121.17(12)
O3 C10 C11 122.59(12)
N2 C10 C11 116.12(11)
O2 C8 C7 128.25(12)
O2 C8 C9 124.54(13)
C7 C8 C9 107.20(11)
C12 C11 C16 119.83(12)
C12 C11 C10 120.24(12)
C16 C11 C10 119.73(12)
C5 C6 C7 117.98(14)
C5 C6 H6 121.0
C7 C6 H6 121.0
C6 C7 C2 120.41(13)
C6 C7 C8 128.61(13)
C2 C7 C8 110.96(12)
C22 C21 C20 120.04(14)
C22 C21 H21 120.0
C20 C21 H21 120.0
C3 C2 C7 121.36(13)
C3 C2 C1 128.39(13)
C7 C2 C1 110.24(12)
O4 C22 C21 125.57(13)
O4 C22 C17 115.23(13)
C21 C22 C17 119.20(14)
C14 C15 C16 119.70(13)
C14 C15 H15 120.1
C16 C15 H15 120.1
C19 C20 C21 120.77(14)
C19 C20 H20 119.6
C21 C20 H20 119.6
O1 C1 C2 127.50(14)
O1 C1 C9 124.92(13)
C2 C1 C9 107.41(11)
C13 C12 C11 120.51(13)
C13 C12 H12 119.7
C11 C12 H12 119.7
C15 C14 C13 121.07(13)
C15 C14 H14 119.5
C13 C14 H14 119.5
C2 C3 C4 118.15(14)
C2 C3 H3 120.9
C4 C3 H3 120.9
C12 C13 C14 119.41(13)
C12 C13 H13 120.3
C14 C13 H13 120.3
C6 C5 C4 121.48(14)
C6 C5 H5 119.3
C4 C5 H5 119.3
C17 C18 C19 120.50(14)
C17 C18 H18 119.8
C19 C18 H18 119.8
C20 C19 C18 119.27(15)
C20 C19 H19 120.4
C18 C19 H19 120.4
O4 C23 H23A 109.5
O4 C23 H23B 109.5
H23A C23 H23B 109.5
O4 C23 H23C 109.5
H23A C23 H23C 109.5
H23B C23 H23C 109.5
C3 C4 C5 120.61(14)
C3 C4 H4 119.7
C5 C4 H4 119.7

loop_
_geom_bond_atom_site_label_1
_geom_bond_atom_site_label_2
_geom_bond_distance
O4 C22 1.3628(18)
O4 C23 1.4323(18)
O2 C8 1.2029(17)
C17 C18 1.383(2)
C17 C22 1.399(2)
C17 N2 1.4407(18)
O3 C10 1.2284(16)
N1 C16 1.3830(18)
N1 C9 1.4328(18)
N1 H1C 0.904(18)
N2 C10 1.3699(17)
N2 C9 1.4774(17)
C9 C1 1.5643(19)
C9 C8 1.5661(18)
O1 C1 1.2031(17)
C16 C15 1.3963(19)
C16 C11 1.4025(19)
C10 C11 1.4722(18)
C8 C7 1.478(2)
C11 C12 1.3988(19)
C6 C5 1.381(2)
C6 C7 1.394(2)
C6 H6 0.9300
C7 C2 1.4019(19)
C21 C22 1.389(2)
C21 C20 1.390(2)
C21 H21 0.9300
C2 C3 1.384(2)
C2 C1 1.4836(19)
C15 C14 1.386(2)
C15 H15 0.9300
C20 C19 1.382(3)
C20 H20 0.9300
C12 C13 1.378(2)
C12 H12 0.9300
C14 C13 1.393(2)
C14 H14 0.9300
C3 C4 1.385(2)
C3 H3 0.9300
C13 H13 0.9300
C5 C4 1.401(2)
C5 H5 0.9300
C18 C19 1.389(2)
C18 H18 0.9300
C19 H19 0.9300
C23 H23A 0.9600
C23 H23B 0.9600
C23 H23C 0.9600
C4 H4 0.9300
